data_4020063
loop_
_publ_author_name
' Craig I. Turner '
' Michael N. Paddon-Row '
' Anthony C. Willis '
' Michael S. Sherburn '

_journal_name_full 'Journal of Organic Chemistry'
_journal_page_first 1154
_journal_page_last 1163
_journal_paper_doi 10.1021/jo048108a
_journal_volume 70
_journal_year 2005
_chemical_formula_moiety ' C19 H20 O7 '
_chemical_formula_sum 'C19 H20 O7'
_chemical_formula_weight 360.36
_space_group_IT_number 61
_symmetry_cell_setting orthorhombic
_symmetry_space_group_name_Hall '-P 2ac 2ab'
_symmetry_space_group_name_H-M 'P b c a'
_cell_angle_alpha 90
_cell_angle_beta 90
_cell_angle_gamma 90
_cell_formula_units_Z 8
_cell_length_a 10.81400(10)
_cell_length_b 13.7985(2)
_cell_length_c 23.5044(3)
_cell_measurement_reflns_used 41020
_cell_measurement_temperature 200
_cell_measurement_theta_max 27
_cell_measurement_theta_min 3
_cell_volume 3507.26(7)
_diffrn_ambient_temperature 200
_diffrn_measured_fraction_theta_full 0.999
_diffrn_measured_fraction_theta_max 0.999
_diffrn_measurement_device_type
;
Nonius Kappa CCD
;
_diffrn_measurement_method ' \f and \w scans with CCD '
_diffrn_radiation_monochromator graphite
_diffrn_radiation_type 'Mo K\a'
_diffrn_radiation_wavelength 0.71073
_diffrn_reflns_av_R_equivalents 0.03
_diffrn_reflns_limit_h_max 14
_diffrn_reflns_limit_h_min -13
_diffrn_reflns_limit_k_max 17
_diffrn_reflns_limit_k_min -17
_diffrn_reflns_limit_l_max 30
_diffrn_reflns_limit_l_min -30
_diffrn_reflns_number 46563
_diffrn_reflns_theta_full 27.477
_diffrn_reflns_theta_max 27.477
_diffrn_reflns_theta_min 2.559
_diffrn_standards_decay_% 0.00
_diffrn_standards_interval_count 0
_diffrn_standards_interval_time 0
_diffrn_standards_number 0
_exptl_absorpt_coefficient_mu 0.105
_exptl_absorpt_correction_T_max 0.989
_exptl_absorpt_correction_T_min 0.974
_exptl_absorpt_correction_type integration
_exptl_absorpt_process_details
;
via Gaussian method (Coppens, 1970) implemented in maXus (2000)
;
_exptl_crystal_colour ' colourless '
_exptl_crystal_density_diffrn 1.365
_exptl_crystal_density_meas ?
_exptl_crystal_description ' rod '
_exptl_crystal_F_000 1520
_exptl_crystal_size_max 0.40
_exptl_crystal_size_mid 0.15
_exptl_crystal_size_min 0.11
_refine_diff_density_max 0.19
_refine_diff_density_min -0.17
_refine_ls_extinction_method None
_refine_ls_goodness_of_fit_ref 1.0803
_refine_ls_number_parameters 235
_refine_ls_number_reflns 2500
_refine_ls_number_restraints 0
_refine_ls_R_factor_all 0.0392
_refine_ls_R_factor_gt 0.0339
_refine_ls_shift/su_max 0.000310
_refine_ls_structure_factor_coef F
_refine_ls_weighting_details
;
  Method, part 1, Chebychev polynomial, (Watkin, 1994, Prince, 1982)
  [weight] = 1.0/[A~0~*T~0~(x)+A~1~*T~1~(x) ... +A~n-1~]*T~n-1~(x)]
  where A~i~ are the Chebychev coefficients listed below and x= Fcalc/Fmax
  Method = Robust Weighting (Prince, 1982)
  W = [weight] * [1-(deltaF/6*sigmaF)^2^]^2^
  A~i~ are:
  0.550 0.342 0.257
;
_refine_ls_weighting_scheme calc
_refine_ls_wR_factor_all 0.0451
_refine_ls_wR_factor_gt 0.0410
_refine_ls_wR_factor_ref 0.0410
_reflns_limit_h_max 14
_reflns_limit_h_min 0
_reflns_limit_k_max 17
_reflns_limit_k_min 0
_reflns_limit_l_max 30
_reflns_limit_l_min 0
_reflns_number_gt 2500
_reflns_number_total 4008
_reflns_threshold_expression I>2.00u(I)
_cod_depositor_comments
;
The following automatic conversions were performed:
'_symmetry_cell_setting' value 'Orthorhombic' changed to 'orthorhombic'
according to '/home/saulius/struct/CIF-dictionaries/cif_core.dic'
dictionary named 'cif_core.dic' version 2.4.1 from 2010-06-29.

Automatic conversion script
Id: cif_fix_enum 1527 2010-12-29 10:47:43Z saulius 
;
_cod_original_formula_sum ' C19 H20 O7 '
_cod_database_code 4020063

loop_
_symmetry_equiv_pos_as_xyz
x,y,z
-x,-y,-z
-x+1/2,y+1/2,z
x+1/2,-y+1/2,-z
x,-y+1/2,z+1/2
-x,y+1/2,-z+1/2
-x+1/2,-y,z+1/2
x+1/2,y,-z+1/2

loop_
_atom_site_label
_atom_site_type_symbol
_atom_site_fract_x
_atom_site_fract_y
_atom_site_fract_z
_atom_site_U_iso_or_equiv
_atom_site_occupancy
_atom_site_adp_type
_atom_site_refinement_flags_posn
_atom_site_refinement_flags_adp
_atom_site_refinement_flags_occupancy
_atom_site_disorder_assembly
_atom_site_disorder_group
_atom_site_attached_hydrogens
C1 C 0.36793(15) 0.06995(14) 0.17973(7) 0.0390 1.0000 Uani . . . . . .
O2 O 0.41378(10) 0.10132(9) 0.23578(5) 0.0386 1.0000 Uani . . . . . .
C3 C 0.53935(14) 0.09602(11) 0.23756(6) 0.0300 1.0000 Uani . . . . . .
C4 C 0.58299(12) 0.05801(11) 0.18087(6) 0.0269 1.0000 Uani . . . . . .
C5 C 0.70166(13) 0.00073(11) 0.17182(6) 0.0265 1.0000 Uani . . . . . .
C6 C 0.72089(13) -0.00759(11) 0.10673(6) 0.0282 1.0000 Uani . . . . . .
C7 C 0.59964(14) -0.02387(11) 0.07533(6) 0.0321 1.0000 Uani . . . . . .
C8 C 0.48704(15) -0.01921(12) 0.09761(7) 0.0345 1.0000 Uani . . . . . .
C9 C 0.47055(14) 0.00342(12) 0.15951(6) 0.0311 1.0000 Uani . . . . . .
O10 O 0.59603(10) 0.12397(8) 0.27838(4) 0.0356 1.0000 Uani . . . . . .
C11 C 0.69501(14) -0.09905(12) 0.19890(7) 0.0323 1.0000 Uani . . . . . .
O12 O 0.69409(14) -0.09120(8) 0.25540(5) 0.0489 1.0000 Uani . . . . . .
C13 C 0.6859(3) -0.18061(15) 0.28743(9) 0.0679 1.0000 Uani . . . . . .
C14 C 0.78888(13) 0.08117(10) 0.08097(6) 0.0263 1.0000 Uani . . . . . .
C15 C 0.90749(13) 0.11384(10) 0.11327(6) 0.0269 1.0000 Uani . . . . . .
C16 C 0.99639(14) 0.03074(12) 0.12162(6) 0.0320 1.0000 Uani . . . . . .
O17 O 1.11211(10) 0.05410(9) 0.10034(5) 0.0380 1.0000 Uani . . . . . .
C18 C 1.11265(15) 0.14774(14) 0.07959(7) 0.0414 1.0000 Uani . . . . . .
C19 C 0.98440(14) 0.19115(12) 0.08194(6) 0.0318 1.0000 Uani . . . . . .
C20 C 0.93415(15) 0.21833(11) 0.02194(6) 0.0337 1.0000 Uani . . . . . .
C21 C 0.89014(15) 0.12875(12) -0.00807(6) 0.0333 1.0000 Uani . . . . . .
C22 C 0.82209(13) 0.06397(12) 0.01949(6) 0.0313 1.0000 Uani . . . . . .
O23 O 0.98014(11) -0.04699(8) 0.14241(5) 0.0437 1.0000 Uani . . . . . .
O24 O 1.20746(12) 0.18155(14) 0.06336(7) 0.0722 1.0000 Uani . . . . . .
C25 C 1.02420(18) 0.27675(13) -0.01476(7) 0.0451 1.0000 Uani . . . . . .
O26 O 0.69043(14) -0.17499(9) 0.17409(6) 0.0536 1.0000 Uani . . . . . .
H11 H 0.35736(15) 0.12631(14) 0.15344(7) 0.0461 1.0000 Uiso R . . . . .
H12 H 0.28779(15) 0.03425(14) 0.18312(7) 0.0461 1.0000 Uiso R . . . . .
H41 H 0.59055(12) 0.11611(11) 0.15568(6) 0.0315 1.0000 Uiso R . . . . .
H51 H 0.77235(13) 0.03715(11) 0.18899(6) 0.0306 1.0000 Uiso R . . . . .
H61 H 0.77497(13) -0.06510(11) 0.09957(6) 0.0327 1.0000 Uiso R . . . . .
H71 H 0.60528(14) -0.03956(11) 0.03387(6) 0.0377 1.0000 Uiso R . . . . .
H81 H 0.41300(15) -0.03112(12) 0.07310(7) 0.0400 1.0000 Uiso R . . . . .
H91 H 0.46117(14) -0.05826(12) 0.18143(6) 0.0372 1.0000 Uiso R . . . . .
H131 H 0.6859(3) -0.16588(15) 0.32909(9) 0.0822 1.0000 Uiso R . . . . .
H132 H 0.7583(3) -0.22276(15) 0.27808(9) 0.0822 1.0000 Uiso R . . . . .
H133 H 0.6077(3) -0.21501(15) 0.27714(9) 0.0822 1.0000 Uiso R . . . . .
H141 H 0.72925(13) 0.13649(10) 0.08264(6) 0.0306 1.0000 Uiso R . . . . .
H151 H 0.88509(13) 0.13937(10) 0.15173(6) 0.0312 1.0000 Uiso R . . . . .
H191 H 0.98772(14) 0.25123(12) 0.10569(6) 0.0368 1.0000 Uiso R . . . . .
H201 H 0.85974(15) 0.26007(11) 0.02806(6) 0.0392 1.0000 Uiso R . . . . .
H211 H 0.91259(15) 0.11776(12) -0.04884(6) 0.0386 1.0000 Uiso R . . . . .
H221 H 0.79276(13) 0.00423(12) -0.00046(6) 0.0365 1.0000 Uiso R . . . . .
H251 H 0.98506(18) 0.29128(13) -0.05235(7) 0.0536 1.0000 Uiso R . . . . .
H252 H 1.10143(18) 0.23826(13) -0.02085(7) 0.0536 1.0000 Uiso R . . . . .
H253 H 1.04502(18) 0.33883(13) 0.00498(7) 0.0536 1.0000 Uiso R . . . . .

loop_
_exptl_crystal_face_index_h
_exptl_crystal_face_index_k
_exptl_crystal_face_index_l
_exptl_crystal_face_perp_dist
1 0 0 0.200
0 1 0 0.070
0 -1 0 0.080
0 0 1 0.050
0 0 -1 0.060
-1 0 -2 0.187
-1 0 2 0.180
1 0 2 0.120
1 -1 0 0.159
